data_4311026
loop_
_publ_author_name
'Nathan A. Eckert'
'Jeremy M. Smith'
'Rene J. Lachicotte'
'Patrick L. Holland'

_publ_section_title
;
 Low-Coordinate Iron(II) Amido Complexes of \b-Diketiminates: Synthesis,
 Structure, and Reactivity
;
_journal_name_full 'Inorganic Chemistry'
_journal_page_first 3306
_journal_page_last 3321
_journal_paper_doi 10.1021/ic035483x
_journal_volume 43
_journal_year 2004
_chemical_formula_sum 'C47 H68.5 Fe N3.5'
_chemical_formula_weight 738.40
_chemical_name_common holne57
_chemical_name_systematic
;
 ?
;
_space_group_IT_number 15
_symmetry_cell_setting monoclinic
_symmetry_space_group_name_Hall '-C 2yc'
_symmetry_space_group_name_H-M 'C 1 2/c 1'
_atom_sites_solution_hydrogens geom
_atom_sites_solution_primary direct
_atom_sites_solution_secondary difmap
_audit_creation_method SHELXL-97
_cell_angle_alpha 90.00
_cell_angle_beta 106.9840(10)
_cell_angle_gamma 90.00
_cell_formula_units_Z 16
_cell_length_a 44.079(3)
_cell_length_b 14.9748(9)
_cell_length_c 27.2296(16)
_cell_measurement_reflns_used 8583
_cell_measurement_temperature 293(2)
_cell_measurement_theta_max 28
_cell_measurement_theta_min 2
_cell_volume 17189.7(19)
_computing_structure_refinement 'SHELXL-97 (Sheldrick, 1997)'
_diffrn_ambient_temperature 293(2)
_diffrn_measured_fraction_theta_full 0.999
_diffrn_measured_fraction_theta_max 0.999
_diffrn_radiation_monochromator graphite
_diffrn_radiation_source 'fine-focus sealed tube'
_diffrn_radiation_type MoK\a
_diffrn_radiation_wavelength 0.71073
_diffrn_reflns_av_R_equivalents 0.0318
_diffrn_reflns_av_sigmaI/netI 0.0222
_diffrn_reflns_limit_h_max 51
_diffrn_reflns_limit_h_min -51
_diffrn_reflns_limit_k_max 17
_diffrn_reflns_limit_k_min -17
_diffrn_reflns_limit_l_max 31
_diffrn_reflns_limit_l_min -31
_diffrn_reflns_number 78974
_diffrn_reflns_theta_full 24.41
_diffrn_reflns_theta_max 24.41
_diffrn_reflns_theta_min 2.06
_exptl_absorpt_coefficient_mu 0.386
_exptl_absorpt_correction_T_max 0.99
_exptl_absorpt_correction_T_min 0.79
_exptl_absorpt_correction_type empirical
_exptl_absorpt_process_details SADABS
_exptl_crystal_colour orange
_exptl_crystal_density_diffrn 1.141
_exptl_crystal_density_method 'not measured'
_exptl_crystal_description block
_exptl_crystal_F_000 6416
_exptl_crystal_size_max 0.5
_exptl_crystal_size_mid 0.4
_exptl_crystal_size_min 0.4
_refine_diff_density_max 0.264
_refine_diff_density_min -0.422
_refine_diff_density_rms 0.038
_refine_ls_extinction_method none
_refine_ls_goodness_of_fit_ref 1.045
_refine_ls_hydrogen_treatment mixed
_refine_ls_matrix_type full
_refine_ls_number_parameters 976
_refine_ls_number_reflns 14134
_refine_ls_number_restraints 0
_refine_ls_restrained_S_all 1.045
_refine_ls_R_factor_all 0.0468
_refine_ls_R_factor_gt 0.0362
_refine_ls_shift/su_max 0.002
_refine_ls_shift/su_mean 0.000
_refine_ls_structure_factor_coef Fsqd
_refine_ls_weighting_details 'calc w=1/[\s^2^(Fo^2^)+(0.0402P)^2^+17.6908P] where P=(Fo^2^+2Fc^2^)/3'
_refine_ls_weighting_scheme calc
_refine_ls_wR_factor_gt 0.0863
_refine_ls_wR_factor_ref 0.0915
_reflns_number_gt 11809
_reflns_number_total 14134
_reflns_threshold_expression >2sigma(I)
_cod_data_source_file ic035483xsi20031224_095602_08.cif
_cod_data_source_block L(Me)FeNHdipp
_cod_original_cell_volume 17189.6(18)
_cod_original_formula_sum 'C47 H68.50 Fe N3.50'
_cod_database_code 4311026

loop_
_symmetry_equiv_pos_as_xyz
'x, y, z'
'-x, y, -z+1/2'
'x+1/2, y+1/2, z'
'-x+1/2, y+1/2, -z+1/2'
'-x, -y, -z'
'x, -y, z-1/2'
'-x+1/2, -y+1/2, -z'
'x+1/2, -y+1/2, z-1/2'

loop_
_atom_site_label
_atom_site_type_symbol
_atom_site_fract_x
_atom_site_fract_y
_atom_site_fract_z
_atom_site_U_iso_or_equiv
_atom_site_adp_type
_atom_site_occupancy
_atom_site_symmetry_multiplicity
_atom_site_calc_flag
_atom_site_refinement_flags
_atom_site_disorder_assembly
_atom_site_disorder_group
Fe1 Fe 0.885116(6) 0.011164(19) 0.325210(10) 0.03045(8) Uani 1 1 d . . .
Fe2 Fe 0.876712(6) 0.465913(17) 0.589195(9) 0.02346(7) Uani 1 1 d . . .
C11 C 0.93601(5) -0.03633(16) 0.48560(8) 0.0427(5) Uani 1 1 d . . .
H11A H 0.9447 -0.0946 0.4839 0.064 Uiso 1 1 calc R . .
H11B H 0.9279 -0.0333 0.5147 0.064 Uiso 1 1 calc R . .
H11C H 0.9523 0.0078 0.4891 0.064 Uiso 1 1 calc R . .
C12 C 0.94864(4) -0.03095(13) 0.39253(7) 0.0290(4) Uani 1 1 d . . .
C13 C 0.81866(4) 0.04865(13) 0.31975(7) 0.0278(4) Uani 1 1 d . . .
C14 C 0.87472(5) 0.01739(13) 0.20524(7) 0.0303(4) Uani 1 1 d . . .
C15 C 0.96642(5) 0.35839(15) 0.68019(9) 0.0438(5) Uani 1 1 d . . .
H15A H 0.9751 0.3442 0.6527 0.066 Uiso 1 1 calc R . .
H15B H 0.9699 0.3093 0.7038 0.066 Uiso 1 1 calc R . .
H15C H 0.9766 0.4108 0.6977 0.066 Uiso 1 1 calc R . .
C16 C 0.94163(4) 0.53174(12) 0.65157(7) 0.0282(4) Uani 1 1 d . . .
C17 C 0.82665(4) 0.37088(12) 0.62850(7) 0.0263(4) Uani 1 1 d . . .
C18 C 0.87748(5) 0.45531(13) 0.47625(7) 0.0314(4) Uani 1 1 d . . .
C19 C 0.83857(5) 0.65464(13) 0.56602(7) 0.0347(5) Uani 1 1 d . . .
C21 C 0.90946(4) -0.01881(12) 0.43709(7) 0.0294(4) Uani 1 1 d . . .
C22 C 0.96980(4) 0.04109(13) 0.39960(7) 0.0318(4) Uani 1 1 d . . .
C23 C 0.81125(5) 0.13968(13) 0.31061(7) 0.0334(4) Uani 1 1 d . . .
C24 C 0.90452(5) -0.00663(13) 0.19950(7) 0.0307(4) Uani 1 1 d . . .
C25 C 0.93119(4) 0.37544(13) 0.65857(7) 0.0290(4) Uani 1 1 d . . .
C26 C 0.94387(4) 0.57686(13) 0.69792(7) 0.0333(4) Uani 1 1 d . . .
C27 C 0.81730(5) 0.41248(13) 0.66833(7) 0.0313(4) Uani 1 1 d . . .
C28 C 0.89735(5) 0.37921(13) 0.47922(7) 0.0351(5) Uani 1 1 d . . .
C29 C 0.80645(5) 0.64546(14) 0.53869(8) 0.0399(5) Uani 1 1 d . . .
C31 C 0.87923(4) -0.00705(13) 0.44220(7) 0.0309(4) Uani 1 1 d . . .
H31 H 0.8777 -0.0138 0.4753 0.037 Uiso 1 1 calc R . .
C32 C 1.00031(5) 0.02377(15) 0.39659(8) 0.0399(5) Uani 1 1 d . . .
H32 H 1.0146 0.0707 0.3998 0.048 Uiso 1 1 calc R . .
C33 C 0.78331(5) 0.16120(15) 0.27297(8) 0.0427(5) Uani 1 1 d . . .
H33 H 0.7780 0.2210 0.2660 0.051 Uiso 1 1 calc R . .
C34 C 0.90674(5) -0.02528(14) 0.15060(8) 0.0373(5) Uani 1 1 d . . .
H34 H 0.9263 -0.0421 0.1470 0.045 Uiso 1 1 calc R . .
C35 C 0.91099(4) 0.30468(12) 0.66058(7) 0.0291(4) Uani 1 1 d . . .
H35 H 0.9208 0.2494 0.6690 0.035 Uiso 1 1 calc R . .
C36 C 0.96212(5) 0.65415(15) 0.70885(8) 0.0421(5) Uani 1 1 d . . .
H36 H 0.9637 0.6848 0.7392 0.050 Uiso 1 1 calc R . .
C37 C 0.78573(5) 0.40611(15) 0.66735(9) 0.0434(5) Uani 1 1 d . . .
H37 H 0.7793 0.4321 0.6937 0.052 Uiso 1 1 calc R . .
C38 C 0.91299(6) 0.36760(16) 0.44225(8) 0.0469(6) Uani 1 1 d . . .
H38 H 0.9263 0.3186 0.4448 0.056 Uiso 1 1 calc R . .
C39 C 0.79371(6) 0.70640(16) 0.49912(9) 0.0511(6) Uani 1 1 d . . .
H39 H 0.7725 0.7014 0.4801 0.061 Uiso 1 1 calc R . .
C41 C 0.85073(4) 0.01354(12) 0.40477(7) 0.0283(4) Uani 1 1 d . . .
C42 C 1.00966(5) -0.06172(16) 0.38891(8) 0.0446(5) Uani 1 1 d . . .
H42 H 1.0301 -0.0718 0.3870 0.054 Uiso 1 1 calc R . .
C43 C 0.76331(5) 0.09608(16) 0.24569(8) 0.0443(5) Uani 1 1 d . . .
H43 H 0.7448 0.1121 0.2206 0.053 Uiso 1 1 calc R . .
C44 C 0.88105(5) -0.01975(14) 0.10749(8) 0.0395(5) Uani 1 1 d . . .
H44 H 0.8832 -0.0329 0.0753 0.047 Uiso 1 1 calc R . .
C45 C 0.87793(4) 0.30529(12) 0.65172(6) 0.0254(4) Uani 1 1 d . . .
C46 C 0.97787(5) 0.68625(15) 0.67578(9) 0.0439(5) Uani 1 1 d . . .
H46 H 0.9897 0.7385 0.6836 0.053 Uiso 1 1 calc R . .
C47 C 0.76370(5) 0.36219(16) 0.62834(9) 0.0484(6) Uani 1 1 d . . .
H47 H 0.7427 0.3576 0.6288 0.058 Uiso 1 1 calc R . .
C48 C 0.90945(6) 0.42622(17) 0.40184(8) 0.0525(6) Uani 1 1 d . . .
H48 H 0.9206 0.4178 0.3781 0.063 Uiso 1 1 calc R . .
C49 C 0.81182(6) 0.77341(17) 0.48779(9) 0.0557(7) Uani 1 1 d . . .
H49 H 0.8028 0.8134 0.4614 0.067 Uiso 1 1 calc R . .
C51 C 0.82168(5) 0.02549(15) 0.42290(8) 0.0396(5) Uani 1 1 d . . .
H51A H 0.8156 0.0873 0.4203 0.059 Uiso 1 1 calc R . .
H51B H 0.8264 0.0066 0.4580 0.059 Uiso 1 1 calc R . .
H51C H 0.8046 -0.0098 0.4019 0.059 Uiso 1 1 calc R . .
C52 C 0.98892(5) -0.13208(15) 0.38401(8) 0.0432(5) Uani 1 1 d . . .
H52 H 0.9957 -0.1895 0.3796 0.052 Uiso 1 1 calc R . .
C53 C 0.77070(5) 0.00752(15) 0.25562(8) 0.0409(5) Uani 1 1 d . . .
H53 H 0.7569 -0.0359 0.2373 0.049 Uiso 1 1 calc R . .
C54 C 0.85214(5) 0.00556(13) 0.11286(8) 0.0355(5) Uani 1 1 d . . .
H54 H 0.8348 0.0105 0.0837 0.043 Uiso 1 1 calc R . .
C55 C 0.86393(5) 0.22317(13) 0.66910(8) 0.0358(5) Uani 1 1 d . . .
H55A H 0.8446 0.2389 0.6765 0.054 Uiso 1 1 calc R . .
H55B H 0.8788 0.1995 0.6995 0.054 Uiso 1 1 calc R . .
H55C H 0.8596 0.1790 0.6424 0.054 Uiso 1 1 calc R . .
C56 C 0.97604(5) 0.64086(14) 0.63111(8) 0.0403(5) Uani 1 1 d . . .
H56 H 0.9872 0.6623 0.6093 0.048 Uiso 1 1 calc R . .
C57 C 0.77285(5) 0.32538(15) 0.58887(8) 0.0424(5) Uani 1 1 d . . .
H57 H 0.7577 0.2973 0.5622 0.051 Uiso 1 1 calc R . .
C58 C 0.88902(6) 0.49736(16) 0.39743(8) 0.0475(6) Uani 1 1 d . . .
H58 H 0.8861 0.5359 0.3696 0.057 Uiso 1 1 calc R . .
C59 C 0.84324(6) 0.78150(15) 0.51543(9) 0.0497(6) Uani 1 1 d . . .
H59 H 0.8553 0.8273 0.5075 0.060 Uiso 1 1 calc R . .
C62 C 0.95799(5) -0.11885(14) 0.38560(7) 0.0353(5) Uani 1 1 d . . .
C63 C 0.79841(4) -0.01850(13) 0.29253(8) 0.0334(4) Uani 1 1 d . . .
C64 C 0.84818(5) 0.02383(13) 0.16058(7) 0.0342(5) Uani 1 1 d . . .
C66 C 0.95791(4) 0.56340(13) 0.61772(7) 0.0325(4) Uani 1 1 d . . .
C67 C 0.80419(4) 0.32884(13) 0.58755(7) 0.0323(4) Uani 1 1 d . . .
C68 C 0.87269(5) 0.51348(14) 0.43322(7) 0.0372(5) Uani 1 1 d . . .
C69 C 0.85749(5) 0.72247(13) 0.55519(8) 0.0384(5) Uani 1 1 d . . .
C72 C 0.96039(5) 0.13478(14) 0.41143(8) 0.0358(5) Uani 1 1 d . . .
H72 H 0.9418 0.1289 0.4240 0.043 Uiso 1 1 calc R . .
C73 C 0.83326(6) 0.21264(14) 0.33994(9) 0.0464(6) Uani 1 1 d . . .
H73 H 0.8463 0.1864 0.3722 0.056 Uiso 1 1 calc R . .
C74 C 0.81584(5) 0.05447(17) 0.16335(8) 0.0486(6) Uani 1 1 d . . .
H74 H 0.8154 0.0443 0.1987 0.058 Uiso 1 1 calc R . .
C76 C 0.92768(5) 0.54292(14) 0.73678(8) 0.0382(5) Uani 1 1 d . . .
H76 H 0.9121 0.4978 0.7195 0.046 Uiso 1 1 calc R . .
C77 C 0.84115(5) 0.46106(13) 0.71201(7) 0.0356(5) Uani 1 1 d . . .
H77 H 0.8565 0.4901 0.6974 0.043 Uiso 1 1 calc R . .
C78 C 0.89978(5) 0.30624(14) 0.51905(8) 0.0381(5) Uani 1 1 d . . .
H78 H 0.8928 0.3316 0.5471 0.046 Uiso 1 1 calc R . .
C79 C 0.78533(5) 0.57698(15) 0.55347(9) 0.0468(6) Uani 1 1 d . . .
H79 H 0.7983 0.5244 0.5670 0.056 Uiso 1 1 calc R . .
C82 C 0.98639(5) 0.18067(16) 0.45360(9) 0.0518(6) Uani 1 1 d . . .
H82A H 0.9917 0.1443 0.4839 0.078 Uiso 1 1 calc R . .
H82B H 0.9789 0.2377 0.4612 0.078 Uiso 1 1 calc R . .
H82C H 1.0048 0.1888 0.4421 0.078 Uiso 1 1 calc R . .
C83 C 0.85560(7) 0.24506(18) 0.31061(14) 0.0777(9) Uani 1 1 d . . .
H83A H 0.8679 0.1958 0.3045 0.117 Uiso 1 1 calc R . .
H83B H 0.8695 0.2898 0.3304 0.117 Uiso 1 1 calc R . .
H83C H 0.8435 0.2701 0.2784 0.117 Uiso 1 1 calc R . .
C84 C 0.78842(6) -0.0001(3) 0.12839(13) 0.1087(15) Uani 1 1 d . . .
H84A H 0.7872 0.0108 0.0931 0.163 Uiso 1 1 calc R . .
H84B H 0.7688 0.0173 0.1344 0.163 Uiso 1 1 calc R . .
H84C H 0.7921 -0.0625 0.1358 0.163 Uiso 1 1 calc R . .
C86 C 0.95139(6) 0.49742(19) 0.78236(10) 0.0624(7) Uani 1 1 d . . .
H86A H 0.9676 0.5393 0.7992 0.094 Uiso 1 1 calc R . .
H86B H 0.9609 0.4475 0.7703 0.094 Uiso 1 1 calc R . .
H86C H 0.9406 0.4769 0.8061 0.094 Uiso 1 1 calc R . .
C87 C 0.82622(7) 0.53421(19) 0.73658(11) 0.0686(8) Uani 1 1 d . . .
H87A H 0.8146 0.5747 0.7105 0.103 Uiso 1 1 calc R . .
H87B H 0.8426 0.5662 0.7613 0.103 Uiso 1 1 calc R . .
H87C H 0.8121 0.5076 0.7533 0.103 Uiso 1 1 calc R . .
C88 C 0.87719(6) 0.23006(16) 0.49522(9) 0.0549(6) Uani 1 1 d . . .
H88A H 0.8562 0.2535 0.4804 0.082 Uiso 1 1 calc R . .
H88B H 0.8769 0.1872 0.5213 0.082 Uiso 1 1 calc R . .
H88C H 0.8843 0.2016 0.4690 0.082 Uiso 1 1 calc R . .
C89 C 0.75722(6) 0.54641(18) 0.50872(11) 0.0680(8) Uani 1 1 d . . .
H89A H 0.7426 0.5951 0.4978 0.102 Uiso 1 1 calc R . .
H89B H 0.7467 0.4975 0.5197 0.102 Uiso 1 1 calc R . .
H89C H 0.7648 0.5275 0.4807 0.102 Uiso 1 1 calc R . .
C92 C 0.95062(6) 0.19269(16) 0.36323(9) 0.0542(6) Uani 1 1 d . . .
H92A H 0.9683 0.1994 0.3496 0.081 Uiso 1 1 calc R . .
H92B H 0.9441 0.2504 0.3717 0.081 Uiso 1 1 calc R . .
H92C H 0.9333 0.1648 0.3380 0.081 Uiso 1 1 calc R . .
C93 C 0.81580(7) 0.29260(18) 0.35372(11) 0.0683(8) Uani 1 1 d . . .
H93A H 0.8041 0.3227 0.3229 0.102 Uiso 1 1 calc R . .
H93B H 0.8309 0.3330 0.3751 0.102 Uiso 1 1 calc R . .
H93C H 0.8014 0.2723 0.3719 0.102 Uiso 1 1 calc R . .
C94 C 0.81190(9) 0.1543(2) 0.15375(15) 0.1091(15) Uani 1 1 d . . .
H94A H 0.8288 0.1855 0.1780 0.164 Uiso 1 1 calc R . .
H94B H 0.7919 0.1732 0.1577 0.164 Uiso 1 1 calc R . .
H94C H 0.8125 0.1674 0.1195 0.164 Uiso 1 1 calc R . .
C96 C 0.90995(6) 0.61540(17) 0.75609(9) 0.0562(6) Uani 1 1 d . . .
H96A H 0.9247 0.6596 0.7744 0.084 Uiso 1 1 calc R . .
H96B H 0.8992 0.5895 0.7786 0.084 Uiso 1 1 calc R . .
H96C H 0.8947 0.6429 0.7274 0.084 Uiso 1 1 calc R . .
C97 C 0.85974(7) 0.39739(16) 0.75372(8) 0.0580(7) Uani 1 1 d . . .
H97A H 0.8453 0.3651 0.7676 0.087 Uiso 1 1 calc R . .
H97B H 0.8742 0.4309 0.7806 0.087 Uiso 1 1 calc R . .
H97C H 0.8714 0.3561 0.7393 0.087 Uiso 1 1 calc R . .
C98 C 0.93303(6) 0.26821(17) 0.54231(9) 0.0540(6) Uani 1 1 d . . .
H98A H 0.9394 0.2360 0.5165 0.081 Uiso 1 1 calc R . .
H98B H 0.9330 0.2286 0.5700 0.081 Uiso 1 1 calc R . .
H98C H 0.9477 0.3162 0.5551 0.081 Uiso 1 1 calc R . .
C99 C 0.77313(6) 0.61493(17) 0.59653(10) 0.0596(7) Uani 1 1 d . . .
H99A H 0.7908 0.6313 0.6252 0.089 Uiso 1 1 calc R . .
H99B H 0.7606 0.5705 0.6071 0.089 Uiso 1 1 calc R . .
H99C H 0.7603 0.6667 0.5842 0.089 Uiso 1 1 calc R . .
C102 C 0.93536(5) -0.19731(14) 0.38121(9) 0.0451(5) Uani 1 1 d . . .
H102 H 0.9194 -0.1794 0.3979 0.054 Uiso 1 1 calc R . .
C103 C 0.80615(5) -0.11701(14) 0.30180(9) 0.0474(6) Uani 1 1 d . . .
H103 H 0.8258 -0.1215 0.3302 0.057 Uiso 1 1 calc R . .
C104 C 0.93434(5) -0.00685(14) 0.24458(8) 0.0367(5) Uani 1 1 d . . .
H104 H 0.9278 -0.0111 0.2760 0.044 Uiso 1 1 calc R . .
C106 C 0.95675(5) 0.51638(14) 0.56786(8) 0.0390(5) Uani 1 1 d . . .
H106 H 0.9420 0.4662 0.5637 0.047 Uiso 1 1 calc R . .
C107 C 0.81302(5) 0.28652(14) 0.54308(8) 0.0383(5) Uani 1 1 d . . .
H107 H 0.8360 0.2926 0.5498 0.046 Uiso 1 1 calc R . .
C108 C 0.84977(6) 0.59145(15) 0.42630(8) 0.0450(5) Uani 1 1 d . . .
H108 H 0.8501 0.6114 0.4608 0.054 Uiso 1 1 calc R . .
C109 C 0.89173(5) 0.73376(15) 0.58703(9) 0.0479(6) Uani 1 1 d . . .
H109 H 0.9012 0.6742 0.5940 0.058 Uiso 1 1 calc R . .
C112 C 0.95154(7) -0.28036(19) 0.40861(14) 0.0876(10) Uani 1 1 d . . .
H11D H 0.9661 -0.3030 0.3913 0.131 Uiso 1 1 calc R . .
H11E H 0.9359 -0.3250 0.4084 0.131 Uiso 1 1 calc R . .
H11F H 0.9629 -0.2657 0.4434 0.131 Uiso 1 1 calc R . .
C113 C 0.78073(7) -0.16782(18) 0.31718(13) 0.0760(9) Uani 1 1 d . . .
H11G H 0.7780 -0.1422 0.3479 0.114 Uiso 1 1 calc R . .
H11H H 0.7870 -0.2292 0.3233 0.114 Uiso 1 1 calc R . .
H11I H 0.7611 -0.1644 0.2901 0.114 Uiso 1 1 calc R . .
C114 C 0.95204(6) 0.08119(19) 0.24665(10) 0.0685(8) Uani 1 1 d . . .
H11J H 0.9591 0.0868 0.2166 0.103 Uiso 1 1 calc R . .
H11K H 0.9701 0.0823 0.2767 0.103 Uiso 1 1 calc R . .
H11L H 0.9381 0.1299 0.2479 0.103 Uiso 1 1 calc R . .
C116 C 0.98932(6) 0.47879(19) 0.56919(11) 0.0622(7) Uani 1 1 d . . .
H11M H 1.0038 0.5271 0.5706 0.093 Uiso 1 1 calc R . .
H11N H 0.9874 0.4440 0.5388 0.093 Uiso 1 1 calc R . .
H11O H 0.9971 0.4417 0.5990 0.093 Uiso 1 1 calc R . .
C117 C 0.80501(6) 0.18662(15) 0.53818(10) 0.0539(6) Uani 1 1 d . . .
H11P H 0.8161 0.1567 0.5694 0.081 Uiso 1 1 calc R . .
H11Q H 0.8113 0.1619 0.5101 0.081 Uiso 1 1 calc R . .
H11R H 0.7826 0.1788 0.5319 0.081 Uiso 1 1 calc R . .
C118 C 0.81589(6) 0.5607(2) 0.39947(11) 0.0694(8) Uani 1 1 d . . .
H11S H 0.8143 0.5431 0.3649 0.104 Uiso 1 1 calc R . .
H11T H 0.8014 0.6088 0.3990 0.104 Uiso 1 1 calc R . .
H11U H 0.8107 0.5108 0.4177 0.104 Uiso 1 1 calc R . .
C119 C 0.91153(6) 0.78791(18) 0.56008(13) 0.0723(8) Uani 1 1 d . . .
H11V H 0.9086 0.7645 0.5262 0.108 Uiso 1 1 calc R . .
H11W H 0.9335 0.7841 0.5794 0.108 Uiso 1 1 calc R . .
H11$ H 0.9049 0.8492 0.5577 0.108 Uiso 1 1 calc R . .
C122 C 0.91793(9) -0.2184(2) 0.32565(12) 0.1003(12) Uani 1 1 d . . .
H12A H 0.9079 -0.1653 0.3088 0.150 Uiso 1 1 calc R . .
H12B H 0.9022 -0.2633 0.3243 0.150 Uiso 1 1 calc R . .
H12C H 0.9327 -0.2400 0.3087 0.150 Uiso 1 1 calc R . .
C123 C 0.81224(10) -0.1599(2) 0.25481(14) 0.1053(13) Uani 1 1 d . . .
H12D H 0.8177 -0.2215 0.2619 0.158 Uiso 1 1 calc R . .
H12E H 0.8294 -0.1294 0.2468 0.158 Uiso 1 1 calc R . .
H12F H 0.7934 -0.1557 0.2261 0.158 Uiso 1 1 calc R . .
C124 C 0.95627(6) -0.08541(19) 0.24435(9) 0.0612(7) Uani 1 1 d . . .
H12G H 0.9446 -0.1402 0.2416 0.092 Uiso 1 1 calc R . .
H12H H 0.9734 -0.0855 0.2756 0.092 Uiso 1 1 calc R . .
H12I H 0.9646 -0.0801 0.2156 0.092 Uiso 1 1 calc R . .
C126 C 0.94463(6) 0.57816(17) 0.52147(8) 0.0522(6) Uani 1 1 d . . .
H12J H 0.9239 0.5999 0.5202 0.078 Uiso 1 1 calc R . .
H12K H 0.9435 0.5457 0.4906 0.078 Uiso 1 1 calc R . .
H12L H 0.9589 0.6276 0.5245 0.078 Uiso 1 1 calc R . .
C127 C 0.79695(6) 0.33525(17) 0.49288(8) 0.0514(6) Uani 1 1 d . . .
H12M H 0.7744 0.3343 0.4868 0.077 Uiso 1 1 calc R . .
H12N H 0.8022 0.3061 0.4650 0.077 Uiso 1 1 calc R . .
H12O H 0.8042 0.3960 0.4953 0.077 Uiso 1 1 calc R . .
C128 C 0.85845(7) 0.67230(17) 0.39886(10) 0.0682(8) Uani 1 1 d . . .
H12P H 0.8800 0.6894 0.4156 0.102 Uiso 1 1 calc R . .
H12Q H 0.8446 0.7211 0.4000 0.102 Uiso 1 1 calc R . .
H12R H 0.8563 0.6572 0.3637 0.102 Uiso 1 1 calc R . .
C129 C 0.89359(6) 0.77748(16) 0.63858(10) 0.0589(7) Uani 1 1 d . . .
H12S H 0.8861 0.8379 0.6330 0.088 Uiso 1 1 calc R . .
H12T H 0.9152 0.7774 0.6599 0.088 Uiso 1 1 calc R . .
H12U H 0.8807 0.7446 0.6552 0.088 Uiso 1 1 calc R . .
N11 N 0.91622(3) -0.01502(10) 0.39213(6) 0.0276(3) Uani 1 1 d . . .
N14 N 0.87146(4) 0.03512(14) 0.25369(6) 0.0442(5) Uani 1 1 d . . .
N15 N 0.92087(3) 0.45550(10) 0.63872(5) 0.0248(3) Uani 1 1 d . . .
N18 N 0.86342(4) 0.47211(12) 0.51480(6) 0.0322(4) Uani 1 1 d . . .
N19 N 0.85289(5) 0.59038(11) 0.60605(7) 0.0327(4) Uani 1 1 d . . .
N21 N 0.84865(3) 0.02425(10) 0.35548(6) 0.0272(3) Uani 1 1 d . . .
N25 N 0.85949(3) 0.37341(10) 0.62983(5) 0.0235(3) Uani 1 1 d . . .
H14 H 0.8542(6) 0.0544(15) 0.2523(9) 0.046(7) Uiso 1 1 d . . .
H18 H 0.8511(5) 0.5125(14) 0.5064(8) 0.029(6) Uiso 1 1 d . . .
H19A H 0.8395(6) 0.5715(17) 0.6205(9) 0.053(8) Uiso 1 1 d . . .
H19B H 0.8675(5) 0.6155(15) 0.6314(9) 0.041(6) Uiso 1 1 d . . .

loop_
_atom_site_aniso_label
_atom_site_aniso_U_11
_atom_site_aniso_U_22
_atom_site_aniso_U_33
_atom_site_aniso_U_23
_atom_site_aniso_U_13
_atom_site_aniso_U_12
Fe1 0.02401(15) 0.04389(17) 0.02364(14) 0.00341(12) 0.00728(11) 0.00312(12)
Fe2 0.02422(14) 0.02527(14) 0.02018(13) 0.00262(10) 0.00536(10) 0.00195(11)
C11 0.0336(11) 0.0621(15) 0.0303(11) 0.0108(10) 0.0060(9) -0.0001(10)
C12 0.0231(9) 0.0391(11) 0.0230(9) 0.0053(8) 0.0038(8) 0.0031(8)
C13 0.0214(9) 0.0366(11) 0.0283(10) 0.0007(8) 0.0117(8) 0.0031(8)
C14 0.0335(11) 0.0332(11) 0.0250(10) 0.0043(8) 0.0101(8) 0.0029(8)
C15 0.0298(11) 0.0428(12) 0.0545(14) 0.0110(11) 0.0054(10) 0.0056(9)
C16 0.0215(9) 0.0287(10) 0.0312(10) 0.0050(8) 0.0025(8) 0.0014(8)
C17 0.0268(10) 0.0255(9) 0.0269(10) 0.0039(8) 0.0084(8) -0.0013(8)
C18 0.0345(11) 0.0374(11) 0.0205(9) -0.0019(8) 0.0051(8) -0.0009(9)
C19 0.0465(12) 0.0293(10) 0.0287(10) 0.0017(8) 0.0120(9) 0.0133(9)
C21 0.0312(10) 0.0299(10) 0.0262(10) 0.0048(8) 0.0071(8) -0.0016(8)
C22 0.0267(10) 0.0415(12) 0.0260(10) 0.0042(8) 0.0058(8) 0.0000(9)
C23 0.0333(11) 0.0368(11) 0.0317(11) 0.0036(9) 0.0119(9) 0.0039(9)
C24 0.0320(10) 0.0323(10) 0.0294(10) 0.0019(8) 0.0117(8) -0.0002(8)
C25 0.0270(10) 0.0344(11) 0.0243(10) 0.0023(8) 0.0056(8) 0.0047(8)
C26 0.0272(10) 0.0359(11) 0.0328(11) 0.0008(9) 0.0026(8) -0.0014(8)
C27 0.0326(11) 0.0323(11) 0.0312(10) 0.0018(8) 0.0128(8) 0.0000(8)
C28 0.0429(12) 0.0386(11) 0.0242(10) -0.0043(8) 0.0107(9) 0.0026(9)
C29 0.0459(13) 0.0342(11) 0.0382(12) 0.0000(9) 0.0102(10) 0.0110(10)
C31 0.0337(11) 0.0351(11) 0.0255(10) 0.0045(8) 0.0114(8) 0.0001(8)
C32 0.0278(11) 0.0540(14) 0.0386(12) 0.0029(10) 0.0107(9) -0.0045(10)
C33 0.0415(12) 0.0444(13) 0.0416(12) 0.0102(10) 0.0111(10) 0.0133(10)
C34 0.0370(11) 0.0437(12) 0.0358(11) -0.0015(9) 0.0181(9) 0.0012(9)
C35 0.0315(10) 0.0241(10) 0.0307(10) 0.0040(8) 0.0076(8) 0.0059(8)
C36 0.0383(12) 0.0424(12) 0.0403(12) -0.0072(10) 0.0034(10) -0.0069(10)
C37 0.0396(12) 0.0514(14) 0.0457(13) -0.0037(11) 0.0230(10) 0.0006(10)
C38 0.0592(15) 0.0511(14) 0.0345(12) -0.0019(10) 0.0200(11) 0.0133(11)
C39 0.0493(14) 0.0501(14) 0.0472(14) 0.0086(11) 0.0035(11) 0.0162(11)
C41 0.0296(10) 0.0255(10) 0.0328(11) -0.0001(8) 0.0136(8) -0.0007(8)
C42 0.0256(11) 0.0657(16) 0.0430(13) -0.0006(11) 0.0108(9) 0.0092(11)
C43 0.0277(11) 0.0662(16) 0.0369(12) 0.0028(11) 0.0061(9) 0.0114(11)
C44 0.0530(14) 0.0420(12) 0.0263(11) -0.0045(9) 0.0158(10) -0.0047(10)
C45 0.0325(10) 0.0234(9) 0.0199(9) -0.0006(7) 0.0070(8) -0.0007(8)
C46 0.0363(12) 0.0376(12) 0.0511(14) 0.0019(10) 0.0021(10) -0.0126(10)
C47 0.0284(11) 0.0606(15) 0.0598(15) 0.0009(12) 0.0184(11) -0.0032(10)
C48 0.0682(16) 0.0644(16) 0.0337(12) 0.0007(11) 0.0286(12) 0.0116(13)
C49 0.0644(17) 0.0498(15) 0.0502(14) 0.0226(12) 0.0128(13) 0.0211(13)
C51 0.0348(11) 0.0514(13) 0.0361(11) 0.0023(10) 0.0157(9) 0.0046(10)
C52 0.0366(12) 0.0468(13) 0.0444(13) -0.0018(10) 0.0088(10) 0.0126(10)
C53 0.0264(11) 0.0555(14) 0.0407(12) -0.0105(10) 0.0097(9) -0.0023(10)
C54 0.0394(12) 0.0367(11) 0.0270(10) 0.0015(9) 0.0042(9) -0.0046(9)
C55 0.0390(11) 0.0280(10) 0.0390(12) 0.0062(9) 0.0093(9) -0.0013(9)
C56 0.0324(11) 0.0428(12) 0.0439(13) 0.0130(10) 0.0083(9) -0.0054(9)
C57 0.0292(11) 0.0484(13) 0.0458(13) -0.0039(10) 0.0051(10) -0.0087(9)
C58 0.0662(16) 0.0557(14) 0.0232(11) 0.0059(10) 0.0171(11) 0.0029(12)
C59 0.0632(16) 0.0370(12) 0.0535(14) 0.0157(11) 0.0243(13) 0.0127(11)
C62 0.0311(11) 0.0412(12) 0.0310(11) 0.0027(9) 0.0050(9) 0.0046(9)
C63 0.0266(10) 0.0396(12) 0.0365(11) -0.0047(9) 0.0130(9) 0.0003(9)
C64 0.0345(11) 0.0373(11) 0.0309(11) 0.0045(9) 0.0096(9) 0.0003(9)
C66 0.0259(10) 0.0358(11) 0.0342(11) 0.0079(9) 0.0063(8) 0.0011(8)
C67 0.0301(11) 0.0313(10) 0.0333(11) -0.0001(8) 0.0059(9) -0.0028(8)
C68 0.0455(12) 0.0405(12) 0.0244(10) 0.0016(9) 0.0081(9) 0.0015(10)
C69 0.0475(13) 0.0300(11) 0.0402(12) 0.0044(9) 0.0169(10) 0.0117(9)
C72 0.0293(10) 0.0400(12) 0.0396(12) 0.0022(9) 0.0125(9) -0.0035(9)
C73 0.0533(14) 0.0319(12) 0.0475(13) 0.0062(10) 0.0044(11) -0.0003(10)
C74 0.0369(12) 0.0754(17) 0.0324(12) 0.0114(11) 0.0085(10) 0.0141(11)
C76 0.0374(12) 0.0441(12) 0.0322(11) -0.0057(9) 0.0089(9) -0.0078(9)
C77 0.0412(12) 0.0374(11) 0.0310(11) -0.0037(9) 0.0152(9) -0.0015(9)
C78 0.0499(13) 0.0370(12) 0.0302(11) -0.0007(9) 0.0161(10) 0.0099(10)
C79 0.0463(13) 0.0367(12) 0.0526(14) 0.0023(10) 0.0069(11) 0.0070(10)
C82 0.0430(13) 0.0503(14) 0.0584(15) -0.0088(12) 0.0091(11) -0.0051(11)
C83 0.0699(19) 0.0416(15) 0.134(3) -0.0135(16) 0.0493(19) -0.0155(13)
C84 0.0325(15) 0.219(5) 0.067(2) -0.037(2) 0.0031(14) -0.002(2)
C86 0.0582(16) 0.0750(18) 0.0533(15) 0.0205(14) 0.0153(13) 0.0010(14)
C87 0.0666(18) 0.0731(19) 0.0658(18) -0.0327(15) 0.0190(14) 0.0045(15)
C88 0.0713(17) 0.0429(14) 0.0523(15) 0.0005(11) 0.0208(13) 0.0005(12)
C89 0.0538(16) 0.0560(16) 0.080(2) -0.0034(14) -0.0030(14) 0.0017(13)
C92 0.0596(15) 0.0472(14) 0.0561(15) 0.0098(12) 0.0171(12) 0.0073(12)
C93 0.085(2) 0.0537(16) 0.0714(18) -0.0181(14) 0.0316(16) -0.0047(14)
C94 0.115(3) 0.106(3) 0.140(3) 0.071(2) 0.091(3) 0.075(2)
C96 0.0719(17) 0.0600(16) 0.0428(14) -0.0027(12) 0.0264(13) 0.0047(13)
C97 0.0864(19) 0.0506(14) 0.0286(12) 0.0005(10) 0.0036(12) -0.0064(13)
C98 0.0621(16) 0.0514(14) 0.0479(14) 0.0080(11) 0.0149(12) 0.0173(12)
C99 0.0604(16) 0.0516(15) 0.0730(18) 0.0062(13) 0.0289(14) 0.0013(12)
C102 0.0431(13) 0.0360(12) 0.0532(14) 0.0010(10) 0.0094(11) 0.0016(10)
C103 0.0391(12) 0.0380(12) 0.0601(15) -0.0103(11) 0.0067(11) -0.0030(10)
C104 0.0305(11) 0.0519(13) 0.0296(11) -0.0015(9) 0.0115(9) 0.0017(9)
C106 0.0406(12) 0.0416(12) 0.0381(12) 0.0046(9) 0.0163(10) -0.0043(10)
C107 0.0319(11) 0.0458(12) 0.0339(11) -0.0122(9) 0.0044(9) -0.0070(9)
C108 0.0601(15) 0.0484(13) 0.0267(11) 0.0108(10) 0.0130(10) 0.0111(11)
C109 0.0485(14) 0.0312(12) 0.0662(16) 0.0117(11) 0.0202(12) 0.0103(10)
C112 0.071(2) 0.0506(17) 0.136(3) 0.0351(18) 0.021(2) 0.0057(15)
C113 0.080(2) 0.0487(16) 0.100(2) 0.0007(15) 0.0289(18) -0.0163(15)
C114 0.0592(17) 0.0777(19) 0.0536(16) -0.0024(14) -0.0068(13) -0.0206(15)
C116 0.0565(16) 0.0741(18) 0.0646(17) 0.0014(14) 0.0310(14) 0.0110(13)
C117 0.0540(15) 0.0472(14) 0.0545(15) -0.0167(12) 0.0064(12) -0.0023(11)
C118 0.0601(17) 0.0754(19) 0.0626(17) 0.0073(15) 0.0022(14) 0.0189(15)
C119 0.0566(17) 0.0525(16) 0.113(2) 0.0285(16) 0.0329(16) 0.0049(13)
C122 0.130(3) 0.084(2) 0.070(2) -0.0088(18) 0.002(2) -0.059(2)
C123 0.163(4) 0.0567(19) 0.125(3) -0.0111(19) 0.088(3) 0.028(2)
C124 0.0460(14) 0.086(2) 0.0464(14) -0.0032(13) 0.0049(11) 0.0253(14)
C126 0.0632(16) 0.0561(15) 0.0364(12) 0.0064(11) 0.0132(11) -0.0094(12)
C127 0.0538(15) 0.0617(16) 0.0362(12) -0.0063(11) 0.0090(11) -0.0072(12)
C128 0.101(2) 0.0551(16) 0.0569(16) 0.0217(13) 0.0364(16) 0.0191(15)
C129 0.0557(15) 0.0421(14) 0.0671(17) -0.0026(12) -0.0004(13) 0.0052(12)
N11 0.0222(8) 0.0327(9) 0.0266(8) 0.0041(7) 0.0053(6) 0.0002(7)
N14 0.0331(10) 0.0745(14) 0.0263(9) 0.0058(9) 0.0105(8) 0.0213(10)
N15 0.0217(8) 0.0274(8) 0.0242(8) 0.0025(6) 0.0049(6) -0.0002(6)
N18 0.0365(10) 0.0369(10) 0.0235(9) 0.0041(7) 0.0092(7) 0.0109(8)
N19 0.0428(11) 0.0276(9) 0.0282(9) 0.0031(7) 0.0112(9) 0.0068(8)
N21 0.0238(8) 0.0317(9) 0.0269(8) 0.0022(7) 0.0089(6) 0.0018(7)
N25 0.0250(8) 0.0247(8) 0.0207(7) -0.0010(6) 0.0065(6) -0.0008(6)

loop_
_atom_type_symbol
_atom_type_description
_atom_type_scat_dispersion_real
_atom_type_scat_dispersion_imag
_atom_type_scat_source
C C 0.0033 0.0016 'International Tables Vol C Tables 4.2.6.8 and 6.1.1.4'
H H 0.0000 0.0000 'International Tables Vol C Tables 4.2.6.8 and 6.1.1.4'
N N 0.0061 0.0033 'International Tables Vol C Tables 4.2.6.8 and 6.1.1.4'
Fe Fe 0.3463 0.8444 'International Tables Vol C Tables 4.2.6.8 and 6.1.1.4'

loop_
_geom_angle_atom_site_label_1
_geom_angle_atom_site_label_2
_geom_angle_atom_site_label_3
_geom_angle
_geom_angle_site_symmetry_1
_geom_angle_site_symmetry_3
_geom_angle_publ_flag
N14 Fe1 N11 155.78(7) . . ?
N14 Fe1 N21 110.44(7) . . ?
N11 Fe1 N21 93.65(6) . . ?
N18 Fe2 N15 129.62(7) . . ?
N18 Fe2 N25 123.30(7) . . ?
N15 Fe2 N25 91.37(6) . . ?
N18 Fe2 N19 99.02(7) . . ?
N15 Fe2 N19 110.05(7) . . ?
N25 Fe2 N19 100.43(6) . . ?
C22 C12 C62 121.91(17) . . ?
C22 C12 N11 119.38(17) . . ?
C62 C12 N11 118.71(17) . . ?
C63 C13 C23 121.44(17) . . ?
C63 C13 N21 119.43(17) . . ?
C23 C13 N21 119.01(17) . . ?
N14 C14 C24 120.59(17) . . ?
N14 C14 C64 120.67(18) . . ?
C24 C14 C64 118.74(17) . . ?
C66 C16 C26 120.65(17) . . ?
C66 C16 N15 121.18(17) . . ?
C26 C16 N15 118.08(16) . . ?
C67 C17 C27 120.72(17) . . ?
C67 C17 N25 120.17(16) . . ?
C27 C17 N25 119.11(16) . . ?
N18 C18 C28 120.30(17) . . ?
N18 C18 C68 121.25(18) . . ?
C28 C18 C68 118.45(18) . . ?
C69 C19 C29 122.11(18) . . ?
C69 C19 N19 118.93(19) . . ?
C29 C19 N19 118.94(19) . . ?
N11 C21 C31 124.06(17) . . ?
N11 C21 C11 118.87(17) . . ?
C31 C21 C11 117.07(17) . . ?
C32 C22 C12 117.56(19) . . ?
C32 C22 C72 120.67(18) . . ?
C12 C22 C72 121.75(17) . . ?
C33 C23 C13 117.70(19) . . ?
C33 C23 C73 120.77(19) . . ?
C13 C23 C73 121.52(17) . . ?
C34 C24 C14 118.94(18) . . ?
C34 C24 C104 119.25(17) . . ?
C14 C24 C104 121.70(17) . . ?
N15 C25 C35 123.38(16) . . ?
N15 C25 C15 119.81(17) . . ?
C35 C25 C15 116.81(17) . . ?
C36 C26 C16 118.36(19) . . ?
C36 C26 C76 119.16(18) . . ?
C16 C26 C76 122.46(17) . . ?
C37 C27 C17 118.10(18) . . ?
C37 C27 C77 120.50(18) . . ?
C17 C27 C77 121.38(17) . . ?
C38 C28 C18 119.12(19) . . ?
C38 C28 C78 118.74(18) . . ?
C18 C28 C78 121.94(17) . . ?
C39 C29 C19 117.5(2) . . ?
C39 C29 C79 120.4(2) . . ?
C19 C29 C79 121.95(19) . . ?
C21 C31 C41 129.55(18) . . ?
C42 C32 C22 121.2(2) . . ?
C43 C33 C23 121.5(2) . . ?
C44 C34 C24 122.30(19) . . ?
C25 C35 C45 129.04(17) . . ?
C46 C36 C26 121.5(2) . . ?
C47 C37 C27 121.6(2) . . ?
C48 C38 C28 122.3(2) . . ?
C49 C39 C29 121.4(2) . . ?
N21 C41 C31 122.96(17) . . ?
N21 C41 C51 120.04(17) . . ?
C31 C41 C51 116.98(17) . . ?
C52 C42 C32 120.40(19) . . ?
C53 C43 C33 120.0(2) . . ?
C34 C44 C54 118.85(19) . . ?
N25 C45 C35 123.24(16) . . ?
N25 C45 C55 120.77(16) . . ?
C35 C45 C55 115.98(16) . . ?
C36 C46 C56 119.8(2) . . ?
C57 C47 C37 119.6(2) . . ?
C58 C48 C38 118.7(2) . . ?
C39 C49 C59 120.0(2) . . ?
C42 C52 C62 121.2(2) . . ?
C43 C53 C63 121.3(2) . . ?
C44 C54 C64 121.79(19) . . ?
C46 C56 C66 121.5(2) . . ?
C47 C57 C67 121.8(2) . . ?
C48 C58 C68 122.1(2) . . ?
C49 C59 C69 121.4(2) . . ?
C52 C62 C12 117.72(19) . . ?
C52 C62 C102 120.88(19) . . ?
C12 C62 C102 121.38(18) . . ?
C53 C63 C13 118.00(19) . . ?
C53 C63 C103 119.95(19) . . ?
C13 C63 C103 122.05(18) . . ?
C54 C64 C14 119.35(18) . . ?
C54 C64 C74 118.82(18) . . ?
C14 C64 C74 121.77(18) . . ?
C56 C66 C16 118.19(19) . . ?
C56 C66 C106 119.12(18) . . ?
C16 C66 C106 122.69(18) . . ?
C57 C67 C17 118.05(18) . . ?
C57 C67 C107 119.54(18) . . ?
C17 C67 C107 122.40(17) . . ?
C58 C68 C18 119.14(19) . . ?
C58 C68 C108 120.52(18) . . ?
C18 C68 C108 120.34(18) . . ?
C59 C69 C19 117.5(2) . . ?
C59 C69 C109 121.4(2) . . ?
C19 C69 C109 121.06(18) . . ?
C22 C72 C92 111.55(17) . . ?
C22 C72 C82 112.47(17) . . ?
C92 C72 C82 110.61(19) . . ?
C83 C73 C23 111.4(2) . . ?
C83 C73 C93 109.2(2) . . ?
C23 C73 C93 113.7(2) . . ?
C94 C74 C64 110.5(2) . . ?
C94 C74 C84 112.8(3) . . ?
C64 C74 C84 112.8(2) . . ?
C96 C76 C26 113.22(18) . . ?
C96 C76 C86 109.65(19) . . ?
C26 C76 C86 111.35(18) . . ?
C27 C77 C97 112.40(17) . . ?
C27 C77 C87 113.39(18) . . ?
C97 C77 C87 109.16(19) . . ?
C28 C78 C98 115.01(18) . . ?
C28 C78 C88 109.39(17) . . ?
C98 C78 C88 108.97(19) . . ?
C29 C79 C89 114.0(2) . . ?
C29 C79 C99 109.38(19) . . ?
C89 C79 C99 109.6(2) . . ?
C122 C102 C112 110.4(2) . . ?
C122 C102 C62 111.6(2) . . ?
C112 C102 C62 113.00(19) . . ?
C113 C103 C63 112.7(2) . . ?
C113 C103 C123 110.3(2) . . ?
C63 C103 C123 110.8(2) . . ?
C24 C104 C124 113.56(18) . . ?
C24 C104 C114 109.99(18) . . ?
C124 C104 C114 110.4(2) . . ?
C66 C106 C126 111.75(18) . . ?
C66 C106 C116 111.29(18) . . ?
C126 C106 C116 109.87(19) . . ?
C67 C107 C127 110.80(18) . . ?
C67 C107 C117 111.80(18) . . ?
C127 C107 C117 110.68(18) . . ?
C68 C108 C128 114.6(2) . . ?
C68 C108 C118 110.4(2) . . ?
C128 C108 C118 110.7(2) . . ?
C69 C109 C119 113.4(2) . . ?
C69 C109 C129 110.53(19) . . ?
C119 C109 C129 109.2(2) . . ?
C21 N11 C12 117.93(15) . . ?
C21 N11 Fe1 124.79(12) . . ?
C12 N11 Fe1 117.28(11) . . ?
C14 N14 Fe1 147.82(15) . . ?
C25 N15 C16 119.66(15) . . ?
C25 N15 Fe2 119.01(12) . . ?
C16 N15 Fe2 121.30(11) . . ?
C18 N18 Fe2 135.66(14) . . ?
C19 N19 Fe2 121.45(12) . . ?
C41 N21 C13 119.46(15) . . ?
C41 N21 Fe1 124.94(12) . . ?
C13 N21 Fe1 115.58(11) . . ?
C45 N25 C17 117.99(15) . . ?
C45 N25 Fe2 119.02(12) . . ?
C17 N25 Fe2 122.17(11) . . ?

loop_
_geom_bond_atom_site_label_1
_geom_bond_atom_site_label_2
_geom_bond_distance
_geom_bond_site_symmetry_2
_geom_bond_publ_flag
Fe1 N14 1.8971(17) . ?
Fe1 N11 1.9736(15) . ?
Fe1 N21 2.0186(15) . ?
Fe2 N18 1.9396(16) . ?
Fe2 N15 2.0245(14) . ?
Fe2 N25 2.0518(14) . ?
Fe2 N19 2.2514(17) . ?
C11 C21 1.510(3) . ?
C12 C22 1.402(3) . ?
C12 C62 1.408(3) . ?
C12 N11 1.446(2) . ?
C13 C63 1.404(3) . ?
C13 C23 1.407(3) . ?
C13 N21 1.441(2) . ?
C14 N14 1.393(3) . ?
C14 C24 1.414(3) . ?
C14 C64 1.423(3) . ?
C15 C25 1.513(3) . ?
C16 C66 1.405(3) . ?
C16 C26 1.410(3) . ?
C16 N15 1.441(2) . ?
C17 C67 1.405(3) . ?
C17 C27 1.413(3) . ?
C17 N25 1.438(2) . ?
C18 N18 1.389(2) . ?
C18 C28 1.425(3) . ?
C18 C68 1.425(3) . ?
C19 C69 1.399(3) . ?
C19 C29 1.401(3) . ?
C19 N19 1.453(2) . ?
C21 N11 1.343(2) . ?
C21 C31 1.390(3) . ?
C22 C32 1.395(3) . ?
C22 C72 1.524(3) . ?
C23 C33 1.390(3) . ?
C23 C73 1.523(3) . ?
C24 C34 1.392(3) . ?
C24 C104 1.514(3) . ?
C25 N15 1.339(2) . ?
C25 C35 1.396(3) . ?
C26 C36 1.391(3) . ?
C26 C76 1.526(3) . ?
C27 C37 1.387(3) . ?
C27 C77 1.523(3) . ?
C28 C38 1.387(3) . ?
C28 C78 1.521(3) . ?
C29 C39 1.398(3) . ?
C29 C79 1.516(3) . ?
C31 C41 1.401(3) . ?
C32 C42 1.379(3) . ?
C33 C43 1.378(3) . ?
C34 C44 1.375(3) . ?
C35 C45 1.406(3) . ?
C36 C46 1.374(3) . ?
C37 C47 1.379(3) . ?
C38 C48 1.380(3) . ?
C39 C49 1.372(3) . ?
C41 N21 1.328(2) . ?
C41 C51 1.512(3) . ?
C42 C52 1.376(3) . ?
C43 C53 1.373(3) . ?
C44 C54 1.378(3) . ?
C45 N25 1.332(2) . ?
C45 C55 1.512(3) . ?
C46 C56 1.375(3) . ?
C47 C57 1.369(3) . ?
C48 C58 1.377(3) . ?
C49 C59 1.375(3) . ?
C52 C62 1.391(3) . ?
C53 C63 1.392(3) . ?
C54 C64 1.388(3) . ?
C56 C66 1.395(3) . ?
C57 C67 1.394(3) . ?
C58 C68 1.392(3) . ?
C59 C69 1.397(3) . ?
C62 C102 1.523(3) . ?
C63 C103 1.519(3) . ?
C64 C74 1.520(3) . ?
C66 C106 1.517(3) . ?
C67 C107 1.515(3) . ?
C68 C108 1.519(3) . ?
C69 C109 1.514(3) . ?
C72 C92 1.526(3) . ?
C72 C82 1.528(3) . ?
C73 C83 1.517(4) . ?
C73 C93 1.528(3) . ?
C74 C94 1.519(4) . ?
C74 C84 1.537(4) . ?
C76 C96 1.518(3) . ?
C76 C86 1.529(3) . ?
C77 C97 1.526(3) . ?
C77 C87 1.529(3) . ?
C78 C98 1.527(3) . ?
C78 C88 1.528(3) . ?
C79 C89 1.532(3) . ?
C79 C99 1.535(3) . ?
C102 C122 1.517(4) . ?
C102 C112 1.517(3) . ?
C103 C113 1.511(3) . ?
C103 C123 1.524(4) . ?
C104 C124 1.524(3) . ?
C104 C114 1.525(3) . ?
C106 C126 1.531(3) . ?
C106 C116 1.533(3) . ?
C107 C127 1.529(3) . ?
C107 C117 1.534(3) . ?
C108 C128 1.529(3) . ?
C108 C118 1.529(3) . ?
C109 C119 1.527(3) . ?
C109 C129 1.529(3) . ?

loop_
_geom_torsion_atom_site_label_1
_geom_torsion_atom_site_label_2
_geom_torsion_atom_site_label_3
_geom_torsion_atom_site_label_4
_geom_torsion
_geom_torsion_site_symmetry_1
_geom_torsion_site_symmetry_2
_geom_torsion_site_symmetry_3
_geom_torsion_site_symmetry_4
_geom_torsion_publ_flag
C62 C12 C22 C32 3.6(3) . . . . ?
N11 C12 C22 C32 -176.15(17) . . . . ?
C62 C12 C22 C72 -174.92(18) . . . . ?
N11 C12 C22 C72 5.3(3) . . . . ?
C63 C13 C23 C33 -1.0(3) . . . . ?
N21 C13 C23 C33 174.97(17) . . . . ?
C63 C13 C23 C73 -179.73(18) . . . . ?
N21 C13 C23 C73 -3.7(3) . . . . ?
N14 C14 C24 C34 178.94(19) . . . . ?
C64 C14 C24 C34 -1.6(3) . . . . ?
N14 C14 C24 C104 -5.0(3) . . . . ?
C64 C14 C24 C104 174.50(18) . . . . ?
C66 C16 C26 C36 1.1(3) . . . . ?
N15 C16 C26 C36 -175.58(17) . . . . ?
C66 C16 C26 C76 -177.53(18) . . . . ?
N15 C16 C26 C76 5.8(3) . . . . ?
C67 C17 C27 C37 3.7(3) . . . . ?
N25 C17 C27 C37 -177.45(17) . . . . ?
C67 C17 C27 C77 -177.88(17) . . . . ?
N25 C17 C27 C77 1.0(3) . . . . ?
N18 C18 C28 C38 -175.20(19) . . . . ?
C68 C18 C28 C38 4.3(3) . . . . ?
N18 C18 C28 C78 10.0(3) . . . . ?
C68 C18 C28 C78 -170.43(19) . . . . ?
C69 C19 C29 C39 0.8(3) . . . . ?
N19 C19 C29 C39 -177.63(19) . . . . ?
C69 C19 C29 C79 -174.62(19) . . . . ?
N19 C19 C29 C79 6.9(3) . . . . ?
N11 C21 C31 C41 -2.6(3) . . . . ?
C11 C21 C31 C41 177.1(2) . . . . ?
C12 C22 C32 C42 -2.4(3) . . . . ?
C72 C22 C32 C42 176.14(19) . . . . ?
C13 C23 C33 C43 0.6(3) . . . . ?
C73 C23 C33 C43 179.3(2) . . . . ?
C14 C24 C34 C44 1.1(3) . . . . ?
C104 C24 C34 C44 -175.07(19) . . . . ?
N15 C25 C35 C45 -12.0(3) . . . . ?
C15 C25 C35 C45 168.15(19) . . . . ?
C16 C26 C36 C46 -0.4(3) . . . . ?
C76 C26 C36 C46 178.3(2) . . . . ?
C17 C27 C37 C47 -1.3(3) . . . . ?
C77 C27 C37 C47 -179.8(2) . . . . ?
C18 C28 C38 C48 -1.5(3) . . . . ?
C78 C28 C38 C48 173.4(2) . . . . ?
C19 C29 C39 C49 -0.8(3) . . . . ?
C79 C29 C39 C49 174.8(2) . . . . ?
C21 C31 C41 N21 0.9(3) . . . . ?
C21 C31 C41 C51 -177.8(2) . . . . ?
C22 C32 C42 C52 0.0(3) . . . . ?
C23 C33 C43 C53 0.3(3) . . . . ?
C24 C34 C44 C54 0.3(3) . . . . ?
C25 C35 C45 N25 13.6(3) . . . . ?
C25 C35 C45 C55 -165.85(19) . . . . ?
C26 C36 C46 C56 -0.9(3) . . . . ?
C27 C37 C47 C57 -1.4(4) . . . . ?
C28 C38 C48 C58 -1.7(4) . . . . ?
C29 C39 C49 C59 0.3(4) . . . . ?
C32 C42 C52 C62 1.3(3) . . . . ?
C33 C43 C53 C63 -0.8(3) . . . . ?
C34 C44 C54 C64 -1.3(3) . . . . ?
C36 C46 C56 C66 1.4(3) . . . . ?
C37 C47 C57 C67 1.8(4) . . . . ?
C38 C48 C58 C68 2.1(4) . . . . ?
C39 C49 C59 C69 0.2(4) . . . . ?
C42 C52 C62 C12 -0.2(3) . . . . ?
C42 C52 C62 C102 -178.8(2) . . . . ?
C22 C12 C62 C52 -2.4(3) . . . . ?
N11 C12 C62 C52 177.42(17) . . . . ?
C22 C12 C62 C102 176.23(18) . . . . ?
N11 C12 C62 C102 -4.0(3) . . . . ?
C43 C53 C63 C13 0.4(3) . . . . ?
C43 C53 C63 C103 -178.8(2) . . . . ?
C23 C13 C63 C53 0.6(3) . . . . ?
N21 C13 C63 C53 -175.40(17) . . . . ?
C23 C13 C63 C103 179.74(19) . . . . ?
N21 C13 C63 C103 3.8(3) . . . . ?
C44 C54 C64 C14 0.8(3) . . . . ?
C44 C54 C64 C74 177.9(2) . . . . ?
N14 C14 C64 C54 -179.84(19) . . . . ?
C24 C14 C64 C54 0.7(3) . . . . ?
N14 C14 C64 C74 3.1(3) . . . . ?
C24 C14 C64 C74 -176.41(19) . . . . ?
C46 C56 C66 C16 -0.7(3) . . . . ?
C46 C56 C66 C106 179.84(19) . . . . ?
C26 C16 C66 C56 -0.5(3) . . . . ?
N15 C16 C66 C56 176.02(16) . . . . ?
C26 C16 C66 C106 178.87(18) . . . . ?
N15 C16 C66 C106 -4.6(3) . . . . ?
C47 C57 C67 C17 0.6(3) . . . . ?
C47 C57 C67 C107 179.7(2) . . . . ?
C27 C17 C67 C57 -3.3(3) . . . . ?
N25 C17 C67 C57 177.80(17) . . . . ?
C27 C17 C67 C107 177.64(18) . . . . ?
N25 C17 C67 C107 -1.2(3) . . . . ?
C48 C58 C68 C18 0.8(3) . . . . ?
C48 C58 C68 C108 -178.5(2) . . . . ?
N18 C18 C68 C58 175.5(2) . . . . ?
C28 C18 C68 C58 -4.0(3) . . . . ?
N18 C18 C68 C108 -5.1(3) . . . . ?
C28 C18 C68 C108 175.36(19) . . . . ?
C49 C59 C69 C19 -0.2(3) . . . . ?
C49 C59 C69 C109 -177.4(2) . . . . ?
C29 C19 C69 C59 -0.4(3) . . . . ?
N19 C19 C69 C59 178.08(18) . . . . ?
C29 C19 C69 C109 176.91(19) . . . . ?
N19 C19 C69 C109 -4.6(3) . . . . ?
C32 C22 C72 C92 83.0(2) . . . . ?
C12 C22 C72 C92 -98.5(2) . . . . ?
C32 C22 C72 C82 -41.9(3) . . . . ?
C12 C22 C72 C82 136.6(2) . . . . ?
C33 C23 C73 C83 -84.4(3) . . . . ?
C13 C23 C73 C83 94.3(2) . . . . ?
C33 C23 C73 C93 39.5(3) . . . . ?
C13 C23 C73 C93 -141.8(2) . . . . ?
C54 C64 C74 C94 -83.2(3) . . . . ?
C14 C64 C74 C94 93.9(3) . . . . ?
C54 C64 C74 C84 44.0(3) . . . . ?
C14 C64 C74 C84 -138.9(2) . . . . ?
C36 C26 C76 C96 48.0(3) . . . . ?
C16 C26 C76 C96 -133.4(2) . . . . ?
C36 C26 C76 C86 -76.1(3) . . . . ?
C16 C26 C76 C86 102.5(2) . . . . ?
C37 C27 C77 C97 96.9(2) . . . . ?
C17 C27 C77 C97 -81.5(2) . . . . ?
C37 C27 C77 C87 -27.5(3) . . . . ?
C17 C27 C77 C87 154.1(2) . . . . ?
C38 C28 C78 C98 44.2(3) . . . . ?
C18 C28 C78 C98 -141.0(2) . . . . ?
C38 C28 C78 C88 -78.8(2) . . . . ?
C18 C28 C78 C88 96.0(2) . . . . ?
C39 C29 C79 C89 31.2(3) . . . . ?
C19 C29 C79 C89 -153.5(2) . . . . ?
C39 C29 C79 C99 -91.9(3) . . . . ?
C19 C29 C79 C99 83.4(2) . . . . ?
C52 C62 C102 C122 -87.5(3) . . . . ?
C12 C62 C102 C122 93.9(3) . . . . ?
C52 C62 C102 C112 37.5(3) . . . . ?
C12 C62 C102 C112 -141.0(2) . . . . ?
C53 C63 C103 C113 -58.5(3) . . . . ?
C13 C63 C103 C113 122.3(2) . . . . ?
C53 C63 C103 C123 65.7(3) . . . . ?
C13 C63 C103 C123 -113.5(3) . . . . ?
C34 C24 C104 C124 -43.9(3) . . . . ?
C14 C24 C104 C124 140.0(2) . . . . ?
C34 C24 C104 C114 80.4(2) . . . . ?
C14 C24 C104 C114 -95.6(2) . . . . ?
C56 C66 C106 C126 -57.8(2) . . . . ?
C16 C66 C106 C126 122.8(2) . . . . ?
C56 C66 C106 C116 65.4(2) . . . . ?
C16 C66 C106 C116 -114.0(2) . . . . ?
C57 C67 C107 C127 65.4(3) . . . . ?
C17 C67 C107 C127 -115.5(2) . . . . ?
C57 C67 C107 C117 -58.5(3) . . . . ?
C17 C67 C107 C117 120.5(2) . . . . ?
C58 C68 C108 C128 -31.0(3) . . . . ?
C18 C68 C108 C128 149.6(2) . . . . ?
C58 C68 C108 C118 94.9(3) . . . . ?
C18 C68 C108 C118 -84.5(2) . . . . ?
C59 C69 C109 C119 -22.3(3) . . . . ?
C19 C69 C109 C119 160.5(2) . . . . ?
C59 C69 C109 C129 100.8(2) . . . . ?
C19 C69 C109 C129 -76.4(2) . . . . ?
C31 C21 N11 C12 -178.39(18) . . . . ?
C11 C21 N11 C12 2.0(3) . . . . ?
C31 C21 N11 Fe1 1.8(3) . . . . ?
C11 C21 N11 Fe1 -177.81(14) . . . . ?
C22 C12 N11 C21 -89.5(2) . . . . ?
C62 C12 N11 C21 90.7(2) . . . . ?
C22 C12 N11 Fe1 90.29(18) . . . . ?
C62 C12 N11 Fe1 -89.51(18) . . . . ?
N14 Fe1 N11 C21 173.81(19) . . . . ?
N21 Fe1 N11 C21 -0.12(16) . . . . ?
N14 Fe1 N11 C12 -6.0(3) . . . . ?
N21 Fe1 N11 C12 -179.91(13) . . . . ?
C24 C14 N14 Fe1 -31.3(4) . . . . ?
C64 C14 N14 Fe1 149.2(2) . . . . ?
N11 Fe1 N14 C14 38.3(4) . . . . ?
N21 Fe1 N14 C14 -148.1(3) . . . . ?
C35 C25 N15 C16 161.25(17) . . . . ?
C15 C25 N15 C16 -18.9(3) . . . . ?
C35 C25 N15 Fe2 -20.8(2) . . . . ?
C15 C25 N15 Fe2 159.12(14) . . . . ?
C66 C16 N15 C25 100.3(2) . . . . ?
C26 C16 N15 C25 -83.1(2) . . . . ?
C66 C16 N15 Fe2 -77.7(2) . . . . ?
C26 C16 N15 Fe2 98.94(17) . . . . ?
N18 Fe2 N15 C25 -100.13(15) . . . . ?
N25 Fe2 N15 C25 36.99(14) . . . . ?
N19 Fe2 N15 C25 138.61(13) . . . . ?
N18 Fe2 N15 C16 77.81(16) . . . . ?
N25 Fe2 N15 C16 -145.06(13) . . . . ?
N19 Fe2 N15 C16 -43.44(15) . . . . ?
C28 C18 N18 Fe2 41.6(3) . . . . ?
C68 C18 N18 Fe2 -137.96(18) . . . . ?
N15 Fe2 N18 C18 14.5(2) . . . . ?
N25 Fe2 N18 C18 -111.0(2) . . . . ?
N19 Fe2 N18 C18 140.1(2) . . . . ?
C69 C19 N19 Fe2 -87.2(2) . . . . ?
C29 C19 N19 Fe2 91.3(2) . . . . ?
N18 Fe2 N19 C19 -10.09(18) . . . . ?
N15 Fe2 N19 C19 128.09(16) . . . . ?
N25 Fe2 N19 C19 -136.57(17) . . . . ?
C31 C41 N21 C13 -177.69(17) . . . . ?
C51 C41 N21 C13 1.0(3) . . . . ?
C31 C41 N21 Fe1 1.1(3) . . . . ?
C51 C41 N21 Fe1 179.78(14) . . . . ?
C63 C13 N21 C41 -93.8(2) . . . . ?
C23 C13 N21 C41 90.1(2) . . . . ?
C63 C13 N21 Fe1 87.23(18) . . . . ?
C23 C13 N21 Fe1 -88.84(18) . . . . ?
N14 Fe1 N21 C41 -178.66(15) . . . . ?
N11 Fe1 N21 C41 -1.31(15) . . . . ?
N14 Fe1 N21 C13 0.20(15) . . . . ?
N11 Fe1 N21 C13 177.54(13) . . . . ?
C35 C45 N25 C17 -172.55(16) . . . . ?
C55 C45 N25 C17 6.9(2) . . . . ?
C35 C45 N25 Fe2 17.6(2) . . . . ?
C55 C45 N25 Fe2 -162.99(13) . . . . ?
C67 C17 N25 C45 -87.9(2) . . . . ?
C27 C17 N25 C45 93.2(2) . . . . ?
C67 C17 N25 Fe2 81.57(19) . . . . ?
C27 C17 N25 Fe2 -97.32(17) . . . . ?
N18 Fe2 N25 C45 105.59(14) . . . . ?
N15 Fe2 N25 C45 -35.58(13) . . . . ?
N19 Fe2 N25 C45 -146.26(13) . . . . ?
N18 Fe2 N25 C17 -63.81(15) . . . . ?
N15 Fe2 N25 C17 155.02(13) . . . . ?
N19 Fe2 N25 C17 44.34(14) . . . . ?
